data_4077764
loop_
_publ_author_name
'Tschinkl, Martin'
'Schier, Annette'
'Riede, J\"urgen'
'Gabba\"i, Fran\,cois P.'

_publ_section_title
;
 Complexation of DMF and DMSO by a Monodentate Organomercurial Lewis Acid
;
_journal_issue 10
_journal_name_full Organometallics
_journal_page_first 2040
_journal_paper_doi 10.1021/om990081b
_journal_volume 18
_journal_year 1999
_chemical_formula_sum 'C7.5 H3.5 Cl F5 Hg N0.5 O0.5'
_chemical_formula_weight 439.65
_chemical_name_systematic
; 
 ? 
;
_space_group_IT_number 2
_symmetry_cell_setting triclinic
_symmetry_space_group_name_Hall '-P 1'
_symmetry_space_group_name_H-M 'P -1'
_atom_sites_solution_hydrogens geom
_atom_sites_solution_primary direct
_atom_sites_solution_secondary difmap
_audit_creation_method SHELXL
_cell_angle_alpha 101.37(1)
_cell_angle_beta 95.97(1)
_cell_angle_gamma 92.78(1)
_cell_formula_units_Z 8
_cell_length_a 10.445(1)
_cell_length_b 12.962(3)
_cell_length_c 15.404(3)
_cell_measurement_reflns_used 25
_cell_measurement_temperature 176(2)
_cell_volume 2028.4(6)
_computing_cell_refinement 'Enraf Nonius CAD4'
_computing_data_collection 'Enraf Nonius CAD4'
_computing_data_reduction CADSHEL
_computing_molecular_graphics SIEMENS-XTL-PLUS
_computing_publication_material 'SHELXL-93 (Sheldrick, 1993)'
_computing_structure_refinement 'SHELXL-93 (Sheldrick, 1993)'
_computing_structure_solution 'SHELXS-86 (Sheldrick, 1990)'
_diffrn_ambient_temperature 176(2)
_diffrn_measurement_device 'Enraf Nonius CAD4'
_diffrn_measurement_method omega-scans
_diffrn_radiation_monochromator graphite
_diffrn_radiation_source 'fine-focus sealed tube'
_diffrn_radiation_type MoK\a
_diffrn_radiation_wavelength 0.71073
_diffrn_reflns_av_R_equivalents 0.0000
_diffrn_reflns_av_sigmaI/netI 0.0386
_diffrn_reflns_limit_h_max 12
_diffrn_reflns_limit_h_min -12
_diffrn_reflns_limit_k_max 15
_diffrn_reflns_limit_k_min -15
_diffrn_reflns_limit_l_max 18
_diffrn_reflns_limit_l_min 0
_diffrn_reflns_number 7891
_diffrn_reflns_theta_max 25.97
_diffrn_reflns_theta_min 3.16
_diffrn_standards_interval_time '3600 s'
_diffrn_standards_number 3
_exptl_absorpt_coefficient_mu 15.480
_exptl_absorpt_correction_type DIFABS
_exptl_crystal_density_diffrn 2.879
_exptl_crystal_F_000 1584
_refine_diff_density_max 1.375
_refine_diff_density_min -2.364
_refine_diff_density_rms 0.196
_refine_ls_extinction_method none
_refine_ls_goodness_of_fit_all 0.986
_refine_ls_goodness_of_fit_obs 1.035
_refine_ls_hydrogen_treatment riding
_refine_ls_matrix_type full
_refine_ls_number_parameters 559
_refine_ls_number_reflns 7154
_refine_ls_number_restraints 0
_refine_ls_restrained_S_all 1.039
_refine_ls_restrained_S_obs 1.035
_refine_ls_R_factor_all 0.0637
_refine_ls_R_factor_obs 0.0356
_refine_ls_shift/esd_max 0.001
_refine_ls_shift/esd_mean 0.000
_refine_ls_structure_factor_coef Fsqd
_refine_ls_weighting_details 'w=1/[\s^2^(Fo^2^)+(0.0624P)^2^+4.4107P] where P=(Fo^2^+2Fc^2^)/3'
_refine_ls_weighting_scheme calc
_refine_ls_wR_factor_all 0.1014
_refine_ls_wR_factor_obs 0.0874
_reflns_number_observed 6030
_reflns_number_total 7891
_reflns_observed_criterion >2sigma(I)
_cod_data_source_file om990081b.cif
_cod_data_source_block compound_3
_cod_depositor_comments
;
The following automatic conversions were performed:

'_refine_ls_weighting_scheme' value 'calc
w=1/[\s^2^(Fo^2^)+(0.0624P)^2^+4.4107P] where P=(Fo^2^+2Fc^2^)/3' was
changed to 'calc'. New tag '_refine_ls_weighting_details' was
created. The value of the new tag was set to
'w=1/[\s^2^(Fo^2^)+(0.0624P)^2^+4.4107P] where P=(Fo^2^+2Fc^2^)/3'.

Automatic conversion script
Id: cif_fix_values 3143 2015-03-26 13:38:13Z robertas 
;
_cod_original_sg_symbol_H-M P(-1)
_cod_original_formula_sum 'C7.50 H3.50 Cl F5 Hg N0.50 O0.50'
_cod_database_code 4077764

loop_
_symmetry_equiv_pos_as_xyz
'x, y, z'
'-x, -y, -z'

loop_
_atom_site_aniso_label
_atom_site_aniso_U_11
_atom_site_aniso_U_22
_atom_site_aniso_U_33
_atom_site_aniso_U_23
_atom_site_aniso_U_13
_atom_site_aniso_U_12
Hg1 0.0358(2) 0.0287(2) 0.0371(2) 0.00680(14) 0.00629(15) 0.00383(14)
Hg2 0.0387(2) 0.0397(2) 0.0351(2) 0.0092(2) 0.0045(2) 0.0016(2)
Hg3 0.0338(2) 0.0318(2) 0.0348(2) 0.00366(14) 0.00189(15) 0.00270(14)
Hg4 0.0360(2) 0.0318(2) 0.0325(2) 0.00789(14) 0.00448(14) 0.00170(14)
Cl1 0.0455(13) 0.0340(11) 0.0395(13) 0.0036(10) 0.0059(10) 0.0082(10)
Cl2 0.056(2) 0.0505(14) 0.0432(14) 0.0100(11) 0.0068(12) -0.0157(12)
Cl3 0.0424(13) 0.0365(12) 0.057(2) -0.0026(11) -0.0013(12) -0.0009(10)
Cl4 0.0563(14) 0.0329(11) 0.0331(12) 0.0077(9) 0.0081(11) 0.0060(10)
C11 0.035(5) 0.027(4) 0.051(6) 0.011(4) 0.020(4) 0.009(4)
C12 0.020(4) 0.041(5) 0.048(6) 0.008(4) 0.002(4) 0.005(4)
C13 0.049(6) 0.032(5) 0.037(5) 0.001(4) 0.004(5) -0.007(4)
C14 0.053(6) 0.033(5) 0.055(7) -0.006(5) 0.006(5) 0.006(5)
C15 0.061(7) 0.024(4) 0.055(7) 0.006(4) 0.002(5) 0.009(4)
C16 0.037(5) 0.040(5) 0.046(6) 0.014(4) 0.013(4) 0.002(4)
C21 0.028(4) 0.034(5) 0.040(5) 0.006(4) 0.008(4) 0.002(4)
C22 0.035(5) 0.050(6) 0.039(5) 0.012(4) 0.010(4) 0.006(4)
C23 0.051(6) 0.034(5) 0.057(7) 0.013(5) 0.013(5) 0.006(5)
C24 0.038(5) 0.039(5) 0.058(7) 0.005(5) 0.007(5) -0.001(4)
C25 0.049(6) 0.052(6) 0.046(6) 0.005(5) 0.001(5) 0.003(5)
C26 0.045(5) 0.040(5) 0.036(5) 0.009(4) 0.007(4) 0.001(4)
C31 0.027(4) 0.028(4) 0.032(5) 0.004(4) 0.005(4) 0.009(3)
C32 0.037(5) 0.041(5) 0.029(5) 0.001(4) 0.001(4) 0.010(4)
C33 0.040(5) 0.029(4) 0.042(5) 0.007(4) -0.002(4) 0.009(4)
C34 0.041(5) 0.038(5) 0.039(5) 0.003(4) -0.003(4) 0.002(4)
C35 0.032(5) 0.039(5) 0.030(5) 0.004(4) -0.002(4) 0.002(4)
C36 0.027(4) 0.041(5) 0.039(5) 0.012(4) -0.002(4) 0.003(4)
C41 0.042(5) 0.024(4) 0.035(5) 0.009(4) 0.003(4) 0.000(4)
C42 0.041(5) 0.038(5) 0.044(6) 0.015(4) -0.001(5) 0.003(4)
C43 0.055(7) 0.041(6) 0.054(7) 0.017(5) -0.010(6) -0.015(5)
C44 0.082(8) 0.031(5) 0.043(6) 0.008(5) -0.024(6) -0.001(5)
C45 0.065(7) 0.046(6) 0.029(5) -0.001(4) -0.003(5) 0.022(5)
C46 0.034(5) 0.048(5) 0.032(5) 0.014(4) 0.001(4) 0.007(4)
F12 0.053(3) 0.037(3) 0.050(3) 0.012(3) -0.009(3) 0.005(3)
F13 0.076(4) 0.043(3) 0.043(3) 0.002(3) -0.012(3) 0.001(3)
F14 0.100(6) 0.041(3) 0.057(4) -0.008(3) 0.005(4) 0.012(4)
F15 0.124(7) 0.035(3) 0.067(5) 0.016(3) 0.013(4) 0.023(4)
F16 0.091(5) 0.042(3) 0.039(3) 0.015(3) 0.012(3) 0.010(3)
F22 0.060(4) 0.057(4) 0.036(3) 0.021(3) 0.002(3) 0.008(3)
F23 0.076(5) 0.043(3) 0.066(4) 0.017(3) 0.002(4) 0.004(3)
F24 0.077(5) 0.047(4) 0.072(5) 0.002(3) -0.009(4) -0.010(3)
F25 0.092(5) 0.066(4) 0.046(4) 0.008(3) -0.007(4) -0.002(4)
F26 0.088(5) 0.047(3) 0.043(3) 0.014(3) 0.001(3) 0.001(3)
F32 0.069(4) 0.048(3) 0.032(3) 0.009(3) -0.006(3) 0.015(3)
F33 0.077(4) 0.038(3) 0.050(4) 0.016(3) -0.008(3) 0.014(3)
F34 0.080(5) 0.034(3) 0.052(4) -0.007(3) -0.019(3) 0.007(3)
F35 0.072(4) 0.053(4) 0.037(3) 0.005(3) -0.017(3) 0.007(3)
F36 0.063(4) 0.038(3) 0.038(3) 0.013(2) -0.011(3) 0.002(3)
F42 0.052(4) 0.062(4) 0.077(5) 0.020(4) 0.027(3) 0.003(3)
F43 0.078(5) 0.057(4) 0.105(6) 0.026(4) 0.005(5) -0.033(4)
F44 0.115(6) 0.033(3) 0.069(5) -0.002(3) -0.020(4) -0.003(4)
F45 0.098(6) 0.061(4) 0.059(4) -0.004(3) 0.022(4) 0.024(4)
F46 0.048(3) 0.054(4) 0.051(4) 0.009(3) 0.020(3) 0.003(3)
O1 0.048(4) 0.032(3) 0.056(4) 0.017(3) 0.002(3) 0.004(3)
C1 0.034(5) 0.038(5) 0.052(6) 0.015(5) 0.002(4) 0.001(4)
N1 0.038(4) 0.041(4) 0.059(6) 0.019(4) 0.009(4) 0.007(4)
C01 0.092(10) 0.078(9) 0.050(7) 0.015(7) 0.021(7) 0.004(8)
C02 0.068(8) 0.041(6) 0.122(12) 0.039(7) 0.025(8) 0.003(6)
O2 0.061(5) 0.035(4) 0.062(5) 0.019(3) -0.006(4) 0.007(3)
C2 0.060(7) 0.041(6) 0.065(8) 0.016(5) -0.015(6) -0.008(5)
N2 0.050(5) 0.045(5) 0.045(5) 0.009(4) 0.004(4) 0.010(4)
C03 0.062(7) 0.070(8) 0.052(7) 0.020(6) 0.004(6) 0.007(6)
C04 0.065(8) 0.045(6) 0.084(9) 0.027(6) 0.007(7) 0.011(6)

loop_
_atom_site_label
_atom_site_type_symbol
_atom_site_fract_x
_atom_site_fract_y
_atom_site_fract_z
_atom_site_U_iso_or_equiv
_atom_site_thermal_displace_type
_atom_site_occupancy
_atom_site_calc_flag
_atom_site_refinement_flags
Hg1 Hg 0.15021(3) 0.57600(3) 0.08399(2) 0.03365(10) Uani 1 d .
Hg2 Hg 0.46129(4) 0.52199(3) 0.31492(2) 0.03760(10) Uani 1 d .
Hg3 Hg 0.79380(3) 0.53010(3) 0.20145(2) 0.03404(10) Uani 1 d .
Hg4 Hg 0.45123(3) 0.36087(3) 0.05352(2) 0.03325(10) Uani 1 d .
Cl1 Cl 0.1557(2) 0.4146(2) -0.0111(2) 0.0400(5) Uani 1 d .
Cl2 Cl 0.3731(3) 0.3568(2) 0.2445(2) 0.0503(6) Uani 1 d .
Cl3 Cl 0.7441(2) 0.3631(2) 0.1142(2) 0.0478(6) Uani 1 d .
Cl4 Cl 0.4765(3) 0.5412(2) 0.1164(2) 0.0403(5) Uani 1 d .
C11 C 0.1427(9) 0.7226(7) 0.1630(7) 0.036(2) Uani 1 d .
C12 C 0.1764(8) 0.7403(8) 0.2546(7) 0.037(2) Uani 1 d .
C13 C 0.1706(10) 0.8369(7) 0.3085(6) 0.041(2) Uani 1 d .
C14 C 0.1318(11) 0.9186(8) 0.2713(8) 0.049(3) Uani 1 d .
C15 C 0.0967(11) 0.9043(7) 0.1810(7) 0.047(3) Uani 1 d .
C16 C 0.1039(9) 0.8064(8) 0.1277(7) 0.040(2) Uani 1 d .
C21 C 0.5223(8) 0.6710(7) 0.3861(6) 0.034(2) Uani 1 d .
C22 C 0.5190(9) 0.7596(8) 0.3481(7) 0.040(2) Uani 1 d .
C23 C 0.5571(11) 0.8597(8) 0.3960(8) 0.046(2) Uani 1 d .
C24 C 0.5973(10) 0.8739(8) 0.4860(8) 0.046(2) Uani 1 d .
C25 C 0.6031(11) 0.7881(9) 0.5260(7) 0.050(3) Uani 1 d .
C26 C 0.5649(10) 0.6889(8) 0.4751(6) 0.040(2) Uani 1 d .
C31 C 0.8316(8) 0.6810(7) 0.2805(6) 0.029(2) Uani 1 d .
C32 C 0.8084(9) 0.7670(8) 0.2453(6) 0.037(2) Uani 1 d .
C33 C 0.8279(9) 0.8701(7) 0.2967(6) 0.037(2) Uani 1 d .
C34 C 0.8682(10) 0.8825(8) 0.3855(7) 0.041(2) Uani 1 d .
C35 C 0.8932(9) 0.7951(7) 0.4224(6) 0.034(2) Uani 1 d .
C36 C 0.8753(8) 0.6972(7) 0.3697(6) 0.035(2) Uani 1 d .
C41 C 0.4251(9) 0.2035(7) -0.0074(6) 0.033(2) Uani 1 d .
C42 C 0.3215(9) 0.1397(8) 0.0042(7) 0.041(2) Uani 1 d .
C43 C 0.2995(11) 0.0354(8) -0.0401(8) 0.051(3) Uani 1 d .
C44 C 0.3797(13) -0.0042(8) -0.0981(7) 0.054(3) Uani 1 d .
C45 C 0.4877(11) 0.0557(8) -0.1124(6) 0.048(3) Uani 1 d .
C46 C 0.5073(9) 0.1581(8) -0.0656(6) 0.037(2) Uani 1 d .
F12 F 0.2167(6) 0.6608(4) 0.2933(4) 0.0474(14) Uani 1 d .
F13 F 0.2004(7) 0.8502(5) 0.3978(4) 0.056(2) Uani 1 d .
F14 F 0.1230(8) 1.0136(5) 0.3239(5) 0.069(2) Uani 1 d .
F15 F 0.0597(8) 0.9849(5) 0.1449(5) 0.073(2) Uani 1 d .
F16 F 0.0731(7) 0.7955(5) 0.0399(4) 0.056(2) Uani 1 d .
F22 F 0.4810(6) 0.7491(5) 0.2608(4) 0.0496(15) Uani 1 d .
F23 F 0.5562(7) 0.9415(5) 0.3555(4) 0.061(2) Uani 1 d .
F24 F 0.6348(7) 0.9699(5) 0.5327(5) 0.068(2) Uani 1 d .
F25 F 0.6410(8) 0.8030(6) 0.6125(4) 0.070(2) Uani 1 d .
F26 F 0.5687(7) 0.6064(5) 0.5173(4) 0.059(2) Uani 1 d .
F32 F 0.7651(6) 0.7594(5) 0.1595(4) 0.0502(15) Uani 1 d .
F33 F 0.8078(7) 0.9538(5) 0.2607(4) 0.055(2) Uani 1 d .
F34 F 0.8870(7) 0.9790(4) 0.4371(4) 0.059(2) Uani 1 d .
F35 F 0.9342(7) 0.8079(5) 0.5103(4) 0.056(2) Uani 1 d .
F36 F 0.8984(6) 0.6142(4) 0.4084(4) 0.0471(14) Uani 1 d .
F42 F 0.2359(6) 0.1786(5) 0.0616(5) 0.061(2) Uani 1 d .
F43 F 0.1964(8) -0.0228(6) -0.0272(6) 0.081(2) Uani 1 d .
F44 F 0.3610(8) -0.1048(5) -0.1437(5) 0.077(2) Uani 1 d .
F45 F 0.5685(8) 0.0155(6) -0.1692(5) 0.073(2) Uani 1 d .
F46 F 0.6099(6) 0.2165(5) -0.0806(4) 0.0506(15) Uani 1 d .
O1 O 0.0474(7) 0.4759(5) 0.1982(5) 0.044(2) Uani 1 d .
C1 C 0.0465(9) 0.3791(8) 0.1885(7) 0.041(2) Uani 1 d .
H1 H 0.0376(9) 0.3383(8) 0.1285(7) 0.062 Uiso 1 d R
N1 N 0.0485(8) 0.3277(7) 0.2540(6) 0.044(2) Uani 1 d .
C01 C 0.0585(15) 0.3827(11) 0.3446(8) 0.072(4) Uani 1 d .
H011 H 0.0608(15) 0.4566(11) 0.3432(8) 0.108 Uiso 1 d R
H012 H -0.0175(15) 0.3630(11) 0.3697(8) 0.108 Uiso 1 d R
H013 H 0.1343(15) 0.3689(11) 0.3806(8) 0.108 Uiso 1 d R
C02 C 0.0499(13) 0.2129(9) 0.2352(10) 0.073(4) Uani 1 d .
H021 H 0.0484(13) 0.1884(9) 0.1718(10) 0.110 Uiso 1 d R
H022 H 0.1253(13) 0.1902(9) 0.2656(10) 0.110 Uiso 1 d R
H023 H -0.0265(13) 0.1842(9) 0.2546(10) 0.110 Uiso 1 d R
O2 O 0.6899(8) 0.4420(5) 0.3371(5) 0.052(2) Uani 1 d .
C2 C 0.6872(11) 0.3448(9) 0.3322(8) 0.057(3) Uani 1 d .
H2 H 0.6506(11) 0.3004(9) 0.2764(8) 0.085 Uiso 1 d R
N2 N 0.7265(9) 0.2994(7) 0.3994(6) 0.047(2) Uani 1 d .
C03 C 0.7738(12) 0.3616(10) 0.4861(8) 0.061(3) Uani 1 d .
H031 H 0.7715(12) 0.4353(10) 0.4845(8) 0.091 Uiso 1 d R
H032 H 0.7188(12) 0.3445(10) 0.5285(8) 0.091 Uiso 1 d R
H033 H 0.8610(12) 0.3466(10) 0.5036(8) 0.091 Uiso 1 d R
C04 C 0.7255(13) 0.1860(9) 0.3882(9) 0.063(3) Uani 1 d .
H041 H 0.6942(13) 0.1528(9) 0.3275(9) 0.094 Uiso 1 d R
H042 H 0.8114(13) 0.1659(9) 0.4029(9) 0.094 Uiso 1 d R
H043 H 0.6692(13) 0.1638(9) 0.4278(9) 0.094 Uiso 1 d R

loop_
_atom_type_symbol
_atom_type_description
_atom_type_scat_dispersion_real
_atom_type_scat_dispersion_imag
_atom_type_scat_source
C C 0.0033 0.0016 'International Tables Vol C Tables 4.2.6.8 and 6.1.1.4'
H H 0.0000 0.0000 'International Tables Vol C Tables 4.2.6.8 and 6.1.1.4'
N N 0.0061 0.0033 'International Tables Vol C Tables 4.2.6.8 and 6.1.1.4'
O O 0.0106 0.0060 'International Tables Vol C Tables 4.2.6.8 and 6.1.1.4'
F F 0.0171 0.0103 'International Tables Vol C Tables 4.2.6.8 and 6.1.1.4'
Cl Cl 0.1484 0.1585 'International Tables Vol C Tables 4.2.6.8 and 6.1.1.4'
Hg Hg -2.3894 9.2266 'International Tables Vol C Tables 4.2.6.8 and 6.1.1.4'

loop_
_geom_angle_atom_site_label_1
_geom_angle_atom_site_label_2
_geom_angle_atom_site_label_3
_geom_angle
C11 Hg1 Cl1 177.1(3)
C21 Hg2 Cl2 173.4(3)
C31 Hg3 Cl3 178.0(2)
C41 Hg4 Cl4 177.3(2)
C16 C11 C12 117.4(9)
C16 C11 Hg1 121.4(8)
C12 C11 Hg1 121.2(7)
F12 C12 C13 117.8(9)
F12 C12 C11 120.1(8)
C13 C12 C11 122.2(9)
F13 C13 C14 120.6(9)
F13 C13 C12 120.4(9)
C14 C13 C12 119.0(9)
F14 C14 C13 119.6(10)
F14 C14 C15 119.7(10)
C13 C14 C15 120.7(9)
F15 C15 C14 120.4(9)
F15 C15 C16 120.2(10)
C14 C15 C16 119.4(9)
F16 C16 C11 120.5(9)
F16 C16 C15 118.2(9)
C11 C16 C15 121.3(10)
C26 C21 C22 115.9(9)
C26 C21 Hg2 121.5(7)
C22 C21 Hg2 122.6(7)
F22 C22 C23 117.4(9)
F22 C22 C21 119.8(9)
C23 C22 C21 122.7(9)
F23 C23 C22 120.2(10)
F23 C23 C24 120.6(9)
C22 C23 C24 119.3(9)
F24 C24 C25 120.4(10)
F24 C24 C23 119.8(10)
C25 C24 C23 119.8(10)
F25 C25 C24 119.1(10)
F25 C25 C26 121.9(10)
C24 C25 C26 118.9(10)
F26 C26 C21 119.3(9)
F26 C26 C25 117.3(9)
C21 C26 C25 123.4(9)
C32 C31 C36 117.7(8)
C32 C31 Hg3 120.2(7)
C36 C31 Hg3 122.1(6)
F32 C32 C31 122.2(8)
F32 C32 C33 115.6(8)
C31 C32 C33 122.2(8)
F33 C33 C34 120.3(8)
F33 C33 C32 121.5(8)
C34 C33 C32 118.2(8)
F34 C34 C33 120.2(9)
F34 C34 C35 119.6(8)
C33 C34 C35 120.2(9)
F35 C35 C36 120.6(8)
F35 C35 C34 119.9(8)
C36 C35 C34 119.5(8)
F36 C36 C35 117.6(8)
F36 C36 C31 120.1(8)
C35 C36 C31 122.3(9)
C46 C41 C42 116.4(9)
C46 C41 Hg4 121.3(7)
C42 C41 Hg4 122.2(7)
F42 C42 C41 120.1(9)
F42 C42 C43 117.4(9)
C41 C42 C43 122.6(10)
C44 C43 F43 120.9(10)
C44 C43 C42 118.8(10)
F43 C43 C42 120.2(11)
C43 C44 F44 120.9(12)
C43 C44 C45 121.6(10)
F44 C44 C45 117.5(12)
F45 C45 C46 121.0(11)
F45 C45 C44 121.5(10)
C46 C45 C44 117.5(10)
F46 C46 C41 119.4(9)
F46 C46 C45 117.6(9)
C41 C46 C45 122.9(10)
O1 C1 N1 124.5(10)
O1 C1 H1 117.5(6)
N1 C1 H1 117.8(6)
C1 N1 C01 121.0(10)
C1 N1 C02 120.0(10)
C01 N1 C02 118.8(10)
N1 C01 H011 106.3(7)
N1 C01 H012 108.2(7)
H011 C01 H012 109.6
N1 C01 H013 113.8(7)
H011 C01 H013 109.2
H012 C01 H013 109.5
N1 C02 H021 108.7(7)
N1 C02 H022 111.5(7)
H021 C02 H022 109.7
N1 C02 H023 108.1(6)
H021 C02 H023 109.3
H022 C02 H023 109.5
O2 C2 N2 124.2(11)
O2 C2 H2 117.1(7)
N2 C2 H2 118.6(6)
C2 N2 C03 121.2(10)
C2 N2 C04 121.4(10)
C03 N2 C04 117.4(10)
N2 C03 H031 109.4(6)
N2 C03 H032 108.4(6)
H031 C03 H032 109.6
N2 C03 H033 110.7(6)
H031 C03 H033 109.2
H032 C03 H033 109.5
N2 C04 H041 110.2(6)
N2 C04 H042 109.8(6)
H041 C04 H042 109.7
N2 C04 H043 108.3(7)
H041 C04 H043 109.4
H042 C04 H043 109.5

loop_
_geom_bond_atom_site_label_1
_geom_bond_atom_site_label_2
_geom_bond_distance
Hg1 C11 2.054(9)
Hg1 Cl1 2.312(2)
Hg2 C21 2.059(9)
Hg2 Cl2 2.301(3)
Hg3 C31 2.086(8)
Hg3 Cl3 2.316(2)
Hg4 C41 2.063(8)
Hg4 Cl4 2.338(2)
C11 C16 1.368(13)
C11 C12 1.389(14)
C12 F12 1.352(11)
C12 C13 1.367(13)
C13 F13 1.353(11)
C13 C14 1.360(14)
C14 F14 1.347(11)
C14 C15 1.37(2)
C15 F15 1.332(11)
C15 C16 1.380(13)
C16 F16 1.335(11)
C21 C26 1.368(13)
C21 C22 1.388(13)
C22 F22 1.340(11)
C22 C23 1.378(14)
C23 F23 1.332(11)
C23 C24 1.378(15)
C24 F24 1.327(12)
C24 C25 1.38(2)
C25 F25 1.323(12)
C25 C26 1.383(14)
C26 F26 1.357(11)
C31 C32 1.354(13)
C31 C36 1.373(12)
C32 F32 1.333(10)
C32 C33 1.407(12)
C33 F33 1.328(10)
C33 C34 1.364(13)
C34 F34 1.337(11)
C34 C35 1.387(13)
C35 F35 1.352(10)
C35 C36 1.357(13)
C36 F36 1.350(10)
C41 C46 1.374(13)
C41 C42 1.377(13)
C42 F42 1.367(12)
C42 C43 1.386(14)
C43 C44 1.33(2)
C43 F43 1.339(13)
C44 F44 1.349(12)
C44 C45 1.40(2)
C45 F45 1.329(12)
C45 C46 1.375(14)
C46 F46 1.348(11)
O1 C1 1.234(11)
C1 N1 1.312(12)
C1 H1 0.96
N1 C01 1.427(14)
N1 C02 1.461(13)
C01 H011 0.96
C01 H012 0.96
C01 H013 0.96
C02 H021 0.96
C02 H022 0.96
C02 H023 0.96
O2 C2 1.246(12)
C2 N2 1.327(13)
C2 H2 0.96
N2 C03 1.442(14)
N2 C04 1.446(13)
C03 H031 0.96
C03 H032 0.96
C03 H033 0.96
C04 H041 0.96
C04 H042 0.96
C04 H043 0.96
